data_1007220
loop_
_publ_author_name
'Averbuch-Pouchot, M T'
'Durif, A'
'Schuelke, U'

_publ_section_title
;
Silver-potassium cyclodecaphosphate decahydrate,
Ag~4~K~6~P~10~O~30~.10H~2~O: a new example of a phosphoric 10-member
ring anion
;
_journal_coden_ASTM JSSCBI
_journal_name_full 'Journal of Solid State Chemistry'
_journal_page_first 299
_journal_page_last 304
_journal_paper_doi 10.1016/0022-4596(92)90037-V
_journal_volume 97
_journal_year 1992
_chemical_formula_structural 'Ag4 K6 (P10 O30) (H2 O)10'
_chemical_formula_sum 'Ag4 H20 K6 O40 P10'
_chemical_name_systematic
;
Tetrasilver hexapotassium cyclo-decaphosphate decahydrate
;
_space_group_IT_number 2
_symmetry_cell_setting triclinic
_symmetry_Int_Tables_number 2
_symmetry_space_group_name_Hall '-P 1'
_symmetry_space_group_name_H-M 'P -1'
_cell_angle_alpha 105.38(5)
_cell_angle_beta 101.03(5)
_cell_angle_gamma 87.51(5)
_cell_formula_units_Z 1
_cell_length_a 14.267(7)
_cell_length_b 7.305(1)
_cell_length_c 10.319(4)
_cell_volume 1017.8
_refine_ls_R_factor_all 0.046
_cod_original_formula_sum 'H20 Ag4 K6 O40 P10'
_cod_database_code 1007220

loop_
_symmetry_equiv_pos_as_xyz
x,y,z
-x,-y,-z

loop_
_atom_site_aniso_label
_atom_site_aniso_U_11
_atom_site_aniso_U_12
_atom_site_aniso_U_13
_atom_site_aniso_U_22
_atom_site_aniso_U_23
_atom_site_aniso_U_33
Ag1 0.0310(2) -0.0013(2) 0.0135(2) 0.0261(2) 0.0037(2) 0.0361(3)
Ag2 0.0353(3) 0.0068(2) 0.0044(2) 0.0274(2) 0.0108(2) 0.0224(2)
K1 0.0304(6) 0.0008(5) 0.0050(5) 0.0220(5) 0.0032(4) 0.0166(5)
K2 0.0434(8) -0.0013(6) 0.0018(6) 0.0263(6) 0.0082(5) 0.0251(6)
K3 0.0285(7) 0.0017(6) 0.0053(6) 0.0380(7) 0.0110(6) 0.0367(8)
P1 0.0192(6) .0000(5) 0.0033(5) 0.0127(5) 0.0046(4) 0.0141(6)
P2 0.0221(6) 0.0005(5) 0.0037(5) 0.0131(5) 0.0054(4) 0.0131(5)
P3 0.0247(7) 0.0007(5) 0.0082(5) 0.0156(6) 0.0031(5) 0.0170(6)
P4 0.0276(7) 0.0003(5) 0.0070(6) 0.0156(6) 0.0033(5) 0.0157(6)
P5 0.0210(6) -0.0006(5) 0.0060(5) 0.0164(6) 0.0039(5) 0.0164(6)
O1 0.031(2) -0.001(2) 0.008(2) 0.025(2) 0.010(1) 0.018(2)
O2 0.032(2) 0.006(2) -0.001(2) 0.015(2) 0.003(1) 0.016(2)
O3 0.021(2) -0.004(2) 0.004(2) 0.029(2) 0.010(1) 0.018(2)
O4 0.029(2) 0.001(2) 0.003(2) 0.015(2) -0.003(2) 0.019(2)
O5 0.039(2) .000(2) 0.006(2) 0.017(2) 0.013(1) 0.024(2)
O6 0.035(2) 0.002(2) 0.004(2) 0.022(2) 0.002(1) 0.012(2)
O7 0.023(2) 0.001(2) 0.011(2) 0.017(2) 0.003(2) 0.028(2)
O8 0.044(3) 0.007(2) 0.017(2) 0.016(2) 0.005(2) 0.033(2)
O9 0.028(2) -0.003(2) 0.001(2) 0.045(3) 0.007(2) 0.024(2)
O10 0.044(2) 0.004(2) 0.021(2) 0.020(2) 0.005(2) 0.023(2)
O11 0.039(3) 0.014(2) 0.012(2) 0.038(2) 0.016(2) 0.023(2)
O12 0.043(3) -0.011(2) 0.005(2) 0.029(2) 0.002(2) 0.027(2)
O13 0.041(3) -0.001(2) 0.005(2) 0.024(2) 0.006(1) 0.015(2)
O14 0.029(2) 0.004(2) 0.011(2) 0.022(2) .000(2) 0.028(2)
O15 0.022(2) -0.002(2) 0.007(2) 0.016(2) 0.001(1) 0.023(2)
O16 0.048(3) -0.004(2) 0.013(2) 0.028(2) 0.002(2) 0.034(3)
O17 0.068(4) 0.011(3) 0.021(3) 0.047(3) 0.017(3) 0.049(3)
O18 0.058(3) 0.009(3) 0.009(2) 0.035(3) 0.007(2) 0.021(2)
O19 0.049(3) 0.003(3) 0.006(3) 0.040(3) 0.019(2) 0.052(3)
O20 0.058(4) 0.004(3) 0.020(3) 0.041(3) 0.015(3) 0.060(4)

loop_
_atom_site_label
_atom_site_type_symbol
_atom_site_symmetry_multiplicity
_atom_site_Wyckoff_symbol
_atom_site_fract_x
_atom_site_fract_y
_atom_site_fract_z
_atom_site_occupancy
_atom_site_attached_hydrogens
_atom_site_calc_flag
Ag1 Ag1+ 2 i 0.05641(4) 0.30269(8) 0.44820(6) 1. 0 d
Ag2 Ag1+ 2 i 0.85582(4) 0.79115(8) 0.83806(6) 1. 0 d
K1 K1+ 2 i 0.9061(1) 0.3866(2) 0.0538(1) 1. 0 d
K2 K1+ 2 i 0.2388(1) 0.6756(2) 0.6427(2) 1. 0 d
K3 K1+ 2 i 0.5207(1) 0.7270(3) 0.1867(2) 1. 0 d
P1 P5+ 2 i -0.0937(1) 0.3093(2) 0.6727(2) 1. 0 d
P2 P5+ 2 i -0.0459(1) -0.0597(2) 0.2020(2) 1. 0 d
P3 P5+ 2 i 0.2144(1) 0.2049(2) 0.7364(2) 1. 0 d
P4 P5+ 2 i 0.2918(1) 0.1917(2) 0.4948(2) 1. 0 d
P5 P5+ 2 i 0.2713(1) 0.8281(2) 0.2826(2) 1. 0 d
O1 O2- 2 i 0.0746(4) 0.6466(6) 0.4527(4) 1. 0 d
O2 O2- 2 i 0.0370(4) 0.8796(6) 0.3120(5) 1. 0 d
O3 O2- 2 i 0.7981(3) 0.2346(6) 0.6308(4) 1. 0 d
O4 O2- 2 i 0.0798(4) 0.5412(6) 0.1958(5) 1. 0 d
O5 O2- 2 i -0.0232(4) 0.1390(6) 0.2077(5) 1. 0 d
O6 O2- 2 i 0.0623(4) 0.2102(6) 0.9291(4) 1. 0 d
O7 O2- 2 i 0.1354(3) 0.0468(6) 0.7234(5) 1. 0 d
O8 O2- 2 i 0.1690(4) 0.3873(6) 0.7251(5) 1. 0 d
O9 O2- 2 i 0.7076(4) 0.8009(8) 0.1460(5) 1. 0 d
O10 O2- 2 i 0.7480(4) 0.9019(6) 0.4014(5) 1. 0 d
O11 O2- 2 i 0.2116(4) 0.2807(7) 0.4182(5) 1. 0 d
O12 O2- 2 i 0.3761(4) 0.3083(8) 0.5694(5) 1. 0 d
O13 O2- 2 i 0.2129(4) 0.8893(7) 0.1658(5) 1. 0 d
O14 O2- 2 i 0.6546(4) 0.3190(7) 0.7440(5) 1. 0 d
O15 O2- 2 i 0.3258(3) 0.0051(6) 0.3967(5) 1. 0 d
O16 O2- 2 i 0.6971(4) 0.6965(8) 0.8673(6) 1. 2 d
O17 O2- 2 i 0.5535(5) 0.340(1) 0.0924(7) 1. 2 d
O18 O2- 2 i 0.7233(5) 0.1437(8) 0.0722(5) 1. 2 d
O19 O2- 2 i 0.5867(5) 0.3375(9) 0.4548(7) 1. 2 d
O20 O2- 2 i 0.4706(5) 0.1086(9) 0.2226(7) 1. 2 d

loop_
_atom_type_symbol
_atom_type_oxidation_number
Ag1+ 1.000
K1+ 1.000
P5+ 5.000
O2- -2.000
H1+ 1.000
